data_1573852
loop_
_publ_author_name
'Thum, Stefan'
'Townrow, Oliver'
'Langer, Jens'
'Harder, Sjoerd'

_publ_section_title
;
 Tuning the Selectivity of P4 Reduction at Alkaline-Earth Metal Centres
;
_journal_name_full 'Chemical Science'
_journal_paper_doi 10.1039/D4SC08502G
_journal_year 2025
_chemical_formula_moiety 'C74 H114 Mg2 N4 P4'
_chemical_formula_sum 'C74 H114 Mg2 N4 P4'
_chemical_formula_weight 1232.19
_chemical_properties_physical Air-sensitive,Moisture-sensitive
_space_group_crystal_system orthorhombic
_space_group_IT_number 62
_space_group_name_Hall '-P 2ac 2n'
_space_group_name_H-M_alt 'P n m a'
_atom_sites_solution_hydrogens geom
_atom_sites_solution_primary dual
_audit_creation_date 2024-12-03
_audit_creation_method
;
Olex2 1.5
(compiled 2024.02.16 svn.r378c4104 for OlexSys, GUI svn.r6928)
;
_audit_update_record
;
2024-12-04 deposited with the CCDC.	2025-02-05 downloaded from the CCDC.
;
_cell_angle_alpha 90
_cell_angle_beta 90
_cell_angle_gamma 90
_cell_formula_units_Z 4
_cell_length_a 26.1211(5)
_cell_length_b 21.8425(4)
_cell_length_c 12.8482(3)
_cell_measurement_reflns_used 13157
_cell_measurement_temperature 100.0(2)
_cell_measurement_theta_max 71.6540
_cell_measurement_theta_min 3.7980
_cell_volume 7330.5(3)
_computing_cell_refinement 'CrysAlisPro 1.171.43.106a (Rigaku OD, 2024)'
_computing_data_collection 'CrysAlisPro system (CCD 43.105a 64-bit (release 11-01-2024))'
_computing_data_reduction 'CrysAlisPro 1.171.43.106a (Rigaku OD, 2024)'
_computing_molecular_graphics 'Olex2 1.5 (Dolomanov et al., 2009)'
_computing_publication_material 'Olex2 1.5 (Dolomanov et al., 2009)'
_computing_structure_refinement 'SHELXL 2019/3 (Sheldrick, 2015)'
_computing_structure_solution 'SHELXT  (Sheldrick, 2015)'
_diffrn_ambient_environment N~2~
_diffrn_ambient_temperature 100.0(2)
_diffrn_detector 'CCD plate'
_diffrn_detector_area_resol_mean 5.2903
_diffrn_detector_type AtlasS2
_diffrn_measured_fraction_theta_full 1.000
_diffrn_measured_fraction_theta_max 1.000
_diffrn_measurement_details
;
List of Runs (angles in degrees, time in seconds):

  # Type    Start    End  Width  t~exp~   \w     \q     \k     \f   Frames
#--------------------------------------------------------------------------
  1  \w    -68.00  31.00   1.00   10.00    --  -41.40  57.00   0.00   99
  2  \w   -111.00 -20.00   1.00   10.00    --  -41.40 -57.00-150.00   91
  3  \w    -73.00  24.00   1.00   10.00    --  -41.90  77.00 120.00   97
  4  \w     32.00 137.00   1.00   40.00    --  104.66 -77.00-150.00  105
  5  \w     54.00 133.00   1.00   40.00    --  104.66 -30.00-150.00   79
  6  \w     77.00 113.00   1.00   40.00    --  104.66-125.00-150.00   36
  7  \w     34.00 129.00   1.00   40.00    --  104.66 -61.00  60.00   95
  8  \w     90.00 176.00   1.00   40.00    --  104.66  45.00-150.00   86
  9  \w    125.00 171.00   1.00   40.00    --  104.66  77.00  30.00   46
 10  \w     33.00 113.00   1.00   40.00    --  104.66-125.00  60.00   80
 11  \w     25.00 106.00   1.00   40.00    --  104.66 -94.00  60.00   81
 12  \w     31.00 151.00   1.00   40.00    --  104.66 -15.00  30.00  120
;
_diffrn_measurement_device 'four-circle diffractometer'
_diffrn_measurement_device_type 'SuperNova, Dual, Cu at home/near, AtlasS2'
_diffrn_measurement_method '\w scans'
_diffrn_orient_matrix_type 'CrysAlisPro convention (1999,Acta A55,543-557)'
_diffrn_orient_matrix_UB_11 0.0450617000
_diffrn_orient_matrix_UB_12 0.0173070000
_diffrn_orient_matrix_UB_13 -0.0717260000
_diffrn_orient_matrix_UB_21 -0.0365128000
_diffrn_orient_matrix_UB_22 0.0014240000
_diffrn_orient_matrix_UB_23 -0.0940460000
_diffrn_orient_matrix_UB_31 -0.0105614000
_diffrn_orient_matrix_UB_32 0.0683561000
_diffrn_orient_matrix_UB_33 0.0200348000
_diffrn_radiation_monochromator mirror
_diffrn_radiation_probe x-ray
_diffrn_radiation_type 'Cu K\a'
_diffrn_radiation_wavelength 1.54184
_diffrn_reflns_av_R_equivalents 0.0311
_diffrn_reflns_av_unetI/netI 0.0144
_diffrn_reflns_Laue_measured_fraction_full 1.000
_diffrn_reflns_Laue_measured_fraction_max 1.000
_diffrn_reflns_limit_h_max 30
_diffrn_reflns_limit_h_min -31
_diffrn_reflns_limit_k_max 26
_diffrn_reflns_limit_k_min -17
_diffrn_reflns_limit_l_max 15
_diffrn_reflns_limit_l_min -15
_diffrn_reflns_number 45281
_diffrn_reflns_point_group_measured_fraction_full 1.000
_diffrn_reflns_point_group_measured_fraction_max 1.000
_diffrn_reflns_theta_full 67.684
_diffrn_reflns_theta_max 70.057
_diffrn_reflns_theta_min 3.834
_diffrn_source 'micro-focus sealed X-ray tube'
_diffrn_source_type 'SuperNova (Cu) X-ray Source'
_exptl_absorpt_coefficient_mu 1.427
_exptl_absorpt_correction_T_max 1.000
_exptl_absorpt_correction_T_min 0.398
_exptl_absorpt_correction_type gaussian
_exptl_absorpt_process_details
;
CrysAlisPro 1.171.43.106a (Rigaku Oxford Diffraction, 2024)
Numerical absorption correction based on gaussian integration over
a multifaceted crystal model
Empirical absorption correction using spherical harmonics,
implemented in SCALE3 ABSPACK scaling algorithm.
;
_exptl_crystal_colour 'clear colourless'
_exptl_crystal_colour_lustre clear
_exptl_crystal_colour_primary colourless
_exptl_crystal_density_diffrn 1.116
_exptl_crystal_description block
_exptl_crystal_F_000 2680
_exptl_crystal_size_max 0.343
_exptl_crystal_size_mid 0.216
_exptl_crystal_size_min 0.126
_exptl_crystal_size_rad 0.107
_refine_diff_density_max 0.396
_refine_diff_density_min -0.347
_refine_diff_density_rms 0.045
_refine_ls_extinction_method none
_refine_ls_goodness_of_fit_ref 1.060
_refine_ls_hydrogen_treatment constr
_refine_ls_matrix_type full
_refine_ls_number_parameters 715
_refine_ls_number_reflns 7152
_refine_ls_number_restraints 2733
_refine_ls_restrained_S_all 1.082
_refine_ls_R_factor_all 0.0881
_refine_ls_R_factor_gt 0.0756
_refine_ls_shift/su_max 0.000
_refine_ls_shift/su_mean 0.000
_refine_ls_structure_factor_coef Fsqd
_refine_ls_weighting_details 'w=1/[\s^2^(Fo^2^)+(0.1458P)^2^+2.0967P] where P=(Fo^2^+2Fc^2^)/3'
_refine_ls_weighting_scheme calc
_refine_ls_wR_factor_gt 0.2342
_refine_ls_wR_factor_ref 0.2547
_reflns_Friedel_coverage 0.000
_reflns_number_gt 5588
_reflns_number_total 7152
_reflns_threshold_expression 'I > 2\s(I)'
_cod_data_source_file d4sc08502g2.cif
_cod_data_source_block hasj240617a
_cod_database_code 1573852
_shelx_shelxl_version_number 2019/3
_chemical_oxdiff_formula C74H114Mg2N4P4
_shelx_space_group_comment
;
The symmetry employed for this shelxl refinement is uniquely defined
by the following loop, which should always be used as a source of
symmetry information in preference to the above space-group names.
They are only intended as comments.
;
_olex2_refinement_description
;
1. Fixed Uiso
 At 1.2 times of:
  All C(H) groups, All C(H,H) groups
 At 1.5 times of:
  All C(H,H,H) groups
2. Restrained distances
 P1-P1_$1 \\sim P5-P4
 with sigma of 0.02
 P3-P1 \\sim P3-P1_$1 \\sim P2-P1 \\sim P2-P1_$1 \\sim P6-P4 \\sim P6-P5 \\sim
P6_$1-P4 \\sim P6_$1-P5
 with sigma of 0.02
 P4-Mg2 \\sim P5-Mg2 \\sim P1_$1-Mg1 \\sim P1-Mg1
 with sigma of 0.02
 P2-Mg2 \\sim P3-Mg2 \\sim P6_$1-Mg1 \\sim P6-Mg1
 with sigma of 0.02
 N3-C41 \\sim N3-C41A \\sim N2-C22 \\sim N1-C6
 with sigma of 0.02
 C27-C22 \\sim C23-C22 \\sim C7-C6 \\sim C6-C11 \\sim C42-C41 \\sim C42A-C41A
\\sim C46-C41 \\sim C46A-C41A
 with sigma of 0.02
 C11-C10 \\sim C8-C7 \\sim C27-C26 \\sim C24-C23 \\sim C43-C42 \\sim C43A-C42A
\\sim C46-C45 \\sim C46A-C45A
 with sigma of 0.02
 C9-C10 \\sim C9-C8 \\sim C26-C25 \\sim C25-C24 \\sim C45-C44 \\sim C45A-C44A
\\sim C43-C44 \\sim C43A-C44A
 with sigma of 0.02
 C7-C12 \\sim C17-C11 \\sim C28-C23 \\sim C33-C27 \\sim C47A-C42A \\sim C47-C42
\\sim C52-C46 \\sim C52A-
 C46A
 with sigma of 0.02
 C29-C28 \\sim C31-C28 \\sim C34-C33 \\sim C36-C33 \\sim C53A-C52A \\sim
C55A-C52A \\sim C53-C52 \\sim C55-
 C52 \\sim C48A-C47A \\sim C50A-C47A \\sim C48-C47 \\sim C50-C47
 with sigma of 0.02
 C30-C29 \\sim C32-C31 \\sim C35-C34 \\sim C37-C36 \\sim C49A-C48A \\sim
C49-C48 \\sim C51A-C50A \\sim C51-
 C50 \\sim C54-C53 \\sim C54A-C53A \\sim C56A-C55A \\sim C56-C55
 with sigma of 0.02
3. Uiso/Uaniso restraints and constraints
P4 \\sim P5 \\sim P6 \\sim P6 \\sim P2 \\sim P1 \\sim P1 \\sim P3: within 4A
with sigma of 0.02 and sigma for terminal atoms of 0.04 within 4A
C41A \\sim C42A \\sim C43A \\sim C44A \\sim C45A \\sim C46A \\sim C47A \\sim
C48A \\sim C49A \\sim C50A \\sim C51A \\sim C52A \\sim C53A \\sim C54A \\sim
C55A \\sim C56A \\sim C41 \\sim C42 \\sim C43 \\sim C44 \\sim C45 \\sim C46
\\sim C47 \\sim C48 \\sim C49 \\sim C50 \\sim C51 \\sim C52 \\sim C53 \\sim C54
\\sim C55 \\sim C56: within 4A with sigma of 0.02 and sigma for terminal atoms
of 0.04 within 4A
C19 \\sim C15 \\sim C13 \\sim C17 \\sim C21 \\sim C14 \\sim C16 \\sim C18 \\sim
C20 \\sim C6 \\sim C7 \\sim C8 \\sim C9 \\sim C10 \\sim C11 \\sim C12: within
4A with sigma of 0.02 and sigma for terminal atoms of 0.04 within 4A
C35 \\sim C27 \\sim C23 \\sim C31 \\sim C25 \\sim C29 \\sim C33 \\sim C37 \\sim
C22 \\sim C24 \\sim C26 \\sim C28 \\sim C30 \\sim C32 \\sim C34 \\sim C36:
within 4A with sigma of 0.02 and sigma for terminal atoms of 0.04 within 4A
4. Others
 Sof(P6)=1-FVAR(1)
 Sof(P4)=Sof(P5)=0.5*(1-FVAR(2))
 Sof(P2)=Sof(P3)=0.5*FVAR(2)
 Sof(P1)=FVAR(1)
 Sof(C41A)=Sof(C42A)=Sof(C43A)=Sof(H43A)=Sof(C44A)=Sof(H44A)=Sof(C45A)=
 Sof(H45A)=Sof(C46A)=Sof(C47A)=Sof(H47A)=Sof(C48A)=Sof(H48a)=Sof(H48b)=
 Sof(C49A)=Sof(H49a)=Sof(H49b)=Sof(H49c)=Sof(C50A)=Sof(H50a)=Sof(H50b)=
 Sof(C51A)=Sof(H51a)=Sof(H51b)=Sof(H51c)=Sof(C52A)=Sof(H52A)=Sof(C53A)=
 Sof(H53a)=Sof(H53b)=Sof(C54A)=Sof(H54a)=Sof(H54b)=Sof(H54c)=Sof(C55A)=
 Sof(H55a)=Sof(H55b)=Sof(C56A)=Sof(H56a)=Sof(H56b)=Sof(H56c)=1-FVAR(2)
 Sof(C41)=Sof(C42)=Sof(C43)=Sof(H43)=Sof(C44)=Sof(H44)=Sof(C45)=Sof(H45)=
 Sof(C46)=Sof(C47)=Sof(H47)=Sof(C48)=Sof(H48c)=Sof(H48d)=Sof(C49)=Sof(H49d)=
 Sof(H49e)=Sof(H49f)=Sof(C50)=Sof(H50c)=Sof(H50d)=Sof(C51)=Sof(H51d)=Sof(H51e)=
 Sof(H51f)=Sof(C52)=Sof(H52)=Sof(C53)=Sof(H53c)=Sof(H53d)=Sof(C54)=Sof(H54d)=
 Sof(H54e)=Sof(H54f)=Sof(C55)=Sof(H55c)=Sof(H55d)=Sof(C56)=Sof(H56d)=Sof(H56e)=
 Sof(H56f)=FVAR(2)
 Fixed Sof: H1a(0.5) H1b(0.5) H1c(0.5) H5a(0.5) H5b(0.5) H5c(0.5) C19(0.5)
 H19a(0.5) H19b(0.5) H19c(0.5) C35(0.5) H35a(0.5) H35b(0.5) H35c(0.5) C15(0.5)
 H15a(0.5) H15b(0.5) C31(0.5) H31a(0.5) H31b(0.5) C13(0.5) H13a(0.5) H13b(0.5)
 C17(0.5) H17(0.5) C21(0.5) H21a(0.5) H21b(0.5) H21c(0.5) C29(0.5) H29a(0.5)
 H29b(0.5) C33(0.5) H33(0.5) C37(0.5) H37a(0.5) H37b(0.5) H37c(0.5) C14(0.5)
 H14a(0.5) H14b(0.5) H14c(0.5) C16(0.5) H16a(0.5) H16b(0.5) H16c(0.5) C18(0.5)
 H18a(0.5) H18b(0.5) C20(0.5) H20a(0.5) H20b(0.5) C22(0.5) C27(0.5) C26(0.5)
 H26(0.5) C25(0.5) H25(0.5) C24(0.5) H24(0.5) C23(0.5) C28(0.5) H28(0.5)
 C6(0.5) C30(0.5) H30a(0.5) H30b(0.5) H30c(0.5) C7(0.5) C32(0.5) H32a(0.5)
 H32b(0.5) H32c(0.5) C8(0.5) H8(0.5) C34(0.5) H34a(0.5) H34b(0.5) C9(0.5)
 H9(0.5) C36(0.5) H36a(0.5) H36b(0.5) C10(0.5) H10(0.5) C11(0.5) C12(0.5)
 H12(0.5)
5.a Ternary CH refined with riding coordinates:
 C47A(H47A), C52A(H52A), C17(H17), C47(H47), C33(H33), C52(H52), C28(H28),
 C12(H12)
5.b Secondary CH2 refined with riding coordinates:
 C48A(H48a,H48b), C50A(H50a,H50b), C53A(H53a,H53b), C55A(H55a,H55b), C15(H15a,
 H15b), C31(H31a,H31b), C13(H13a,H13b), C29(H29a,H29b), C48(H48c,H48d),
 C50(H50c,H50d), C18(H18a,H18b), C20(H20a,H20b), C53(H53c,H53d), C55(H55c,H55d),
  C34(H34a,H34b), C36(H36a,H36b)
5.c Aromatic/amide H refined with riding coordinates:
 C3(H3), C40(H40), C43A(H43A), C44A(H44A), C45A(H45A), C43(H43), C44(H44),
 C45(H45), C26(H26), C25(H25), C24(H24), C8(H8), C9(H9), C10(H10)
5.d Fitted hexagon refined as free rotating group:
 C22(C27,C26,C25,C24,C23)
5.e Idealised Me refined as rotating group:
 C1(H1a,H1b,H1c), C5(H5a,H5b,H5c), C38(H38a,H38b,H38c), C49A(H49a,H49b,H49c),
 C51A(H51a,H51b,H51c), C54A(H54a,H54b,H54c), C56A(H56a,H56b,H56c), C19(H19a,
 H19b,H19c), C35(H35a,H35b,H35c), C21(H21a,H21b,H21c), C37(H37a,H37b,H37c),
 C49(H49d,H49e,H49f), C14(H14a,H14b,H14c), C16(H16a,H16b,H16c), C51(H51d,H51e,
 H51f), C54(H54d,H54e,H54f), C56(H56d,H56e,H56f), C30(H30a,H30b,H30c), C32(H32a,
 H32b,H32c)
;
_olex2_date_sample_data_collection 2024-06-17
_olex2_submission_special_instructions 'No special instructions were received'
_oxdiff_exptl_absorpt_empirical_details
;
Empirical correction (ABSPACK) includes:
- Absorption correction using spherical harmonics
- Frame scaling
;
_oxdiff_exptl_absorpt_empirical_full_max 1.937
_oxdiff_exptl_absorpt_empirical_full_min 0.673

loop_
_space_group_symop_operation_xyz
'x, y, z'
'-x+1/2, -y, z+1/2'
'-x, y+1/2, -z'
'x+1/2, -y+1/2, -z+1/2'
'-x, -y, -z'
'x-1/2, y, -z-1/2'
'x, -y-1/2, z'
'-x-1/2, y-1/2, z-1/2'

loop_
_atom_site_label
_atom_site_type_symbol
_atom_site_fract_x
_atom_site_fract_y
_atom_site_fract_z
_atom_site_U_iso_or_equiv
_atom_site_adp_type
_atom_site_occupancy
_atom_site_site_symmetry_order
_atom_site_calc_flag
_atom_site_refinement_flags_posn
_atom_site_refinement_flags_adp
_atom_site_refinement_flags_occupancy
_atom_site_disorder_assembly
_atom_site_disorder_group
Mg1 Mg 0.58894(5) 0.250000 0.37620(9) 0.0735(3) Uani 1 2 d DS T P . .
Mg2 Mg 0.78208(5) 0.250000 0.49946(9) 0.0763(4) Uani 1 2 d DS T P C .
N1 N 0.52304(12) 0.250000 0.4584(2) 0.0845(9) Uani 1 2 d DS T P C .
N2 N 0.55332(13) 0.250000 0.2357(2) 0.0817(8) Uani 1 2 d DS T P C .
N3 N 0.83182(9) 0.31747(11) 0.53619(19) 0.0795(6) Uani 1 1 d D . . . .
C1 C 0.42874(18) 0.250000 0.4816(4) 0.131(2) Uani 1 2 d S T P C .
H1A H 0.404516 0.280399 0.454693 0.197 Uiso 0.5 1 calc R U P A -1
H1B H 0.437821 0.260274 0.553482 0.197 Uiso 0.5 1 calc R U P A -1
H1C H 0.412929 0.209326 0.479648 0.197 Uiso 0.5 1 calc R U P A -1
C2 C 0.47654(16) 0.250000 0.4150(3) 0.0994(14) Uani 1 2 d S T P . .
C3 C 0.46827(16) 0.250000 0.3068(3) 0.0997(15) Uani 1 2 d S T P C .
H3 H 0.433260 0.250000 0.286832 0.120 Uiso 1 2 calc R U P . .
C4 C 0.50295(16) 0.250000 0.2236(3) 0.0903(12) Uani 1 2 d S T P . .
C5 C 0.4793(2) 0.250000 0.1158(3) 0.1057(15) Uani 1 2 d S T P C .
H5A H 0.446069 0.270753 0.118118 0.158 Uiso 0.5 1 calc R U P B -1
H5B H 0.474568 0.207702 0.092276 0.158 Uiso 0.5 1 calc R U P B -1
H5C H 0.502018 0.271545 0.067383 0.158 Uiso 0.5 1 calc R U P B -1
C38 C 0.91286(12) 0.36185(16) 0.5992(3) 0.0958(9) Uani 1 1 d . . . . .
H38A H 0.924945 0.380658 0.534452 0.144 Uiso 1 1 calc R U . . .
H38B H 0.942284 0.347848 0.640095 0.144 Uiso 1 1 calc R U . . .
H38C H 0.893406 0.392021 0.639476 0.144 Uiso 1 1 calc R U . . .
C39 C 0.87883(10) 0.30787(14) 0.57383(19) 0.0757(7) Uani 1 1 d . . . . .
C40 C 0.89982(14) 0.250000 0.5904(3) 0.0730(9) Uani 1 2 d S T P . .
H40 H 0.933732 0.250000 0.617105 0.088 Uiso 1 2 calc R U P . .
P4 P 0.71100(17) 0.250000 0.3575(4) 0.0781(9) Uani 0.495(9) 2 d DS TU P C 2
P5 P 0.68787(13) 0.250000 0.5259(5) 0.1162(14) Uani 0.495(9) 2 d DS TU P C 2
P6 P 0.66348(15) 0.3214(3) 0.4173(3) 0.1071(12) Uani 0.495(9) 1 d D U P C 2
C41A C 0.8180(5) 0.3838(4) 0.5133(8) 0.0837(19) Uani 0.455(3) 1 d D U P D 2
C42A C 0.7878(4) 0.4129(4) 0.5897(7) 0.0907(19) Uani 0.455(3) 1 d D U P D 2
C43A C 0.7731(4) 0.4744(4) 0.5758(9) 0.099(2) Uani 0.455(3) 1 d D U P D 2
H43A H 0.754228 0.495003 0.628446 0.119 Uiso 0.455(3) 1 calc R U P D 2
C44A C 0.7864(4) 0.5047(4) 0.4847(7) 0.0999(19) Uani 0.455(3) 1 d D U P D 2
H44A H 0.773937 0.545117 0.474372 0.120 Uiso 0.455(3) 1 calc R U P D 2
C45A C 0.8157(4) 0.4800(3) 0.4112(7) 0.0977(17) Uani 0.455(3) 1 d D U P D 2
H45A H 0.825266 0.502781 0.351246 0.117 Uiso 0.455(3) 1 calc R U P D 2
C46A C 0.8318(3) 0.4204(3) 0.4246(6) 0.0854(16) Uani 0.455(3) 1 d D U P D 2
C47A C 0.7708(3) 0.3784(4) 0.6874(7) 0.0955(18) Uani 0.455(3) 1 d D U P D 2
H47A H 0.769999 0.334277 0.666871 0.115 Uiso 0.455(3) 1 calc R U P D 2
C48A C 0.7158(3) 0.3946(5) 0.7126(8) 0.118(2) Uani 0.455(3) 1 d D U P D 2
H48A H 0.694884 0.391167 0.648670 0.141 Uiso 0.455(3) 1 calc R U P D 2
H48B H 0.714227 0.437655 0.736589 0.141 Uiso 0.455(3) 1 calc R U P D 2
C49A C 0.6936(6) 0.3534(6) 0.7958(12) 0.130(4) Uani 0.455(3) 1 d D U P D 2
H49A H 0.657274 0.363227 0.805741 0.194 Uiso 0.455(3) 1 calc R U P D 2
H49B H 0.712017 0.359779 0.861356 0.194 Uiso 0.455(3) 1 calc R U P D 2
H49C H 0.696967 0.310572 0.774292 0.194 Uiso 0.455(3) 1 calc R U P D 2
C50A C 0.8079(4) 0.3818(5) 0.7808(8) 0.104(2) Uani 0.455(3) 1 d D U P D 2
H50A H 0.840899 0.398439 0.755533 0.125 Uiso 0.455(3) 1 calc R U P D 2
H50B H 0.793885 0.411474 0.831514 0.125 Uiso 0.455(3) 1 calc R U P D 2
C51A C 0.8186(4) 0.3237(5) 0.8369(8) 0.132(3) Uani 0.455(3) 1 d D U P D 2
H51A H 0.826462 0.291379 0.786384 0.198 Uiso 0.455(3) 1 calc R U P D 2
H51B H 0.788444 0.311873 0.877633 0.198 Uiso 0.455(3) 1 calc R U P D 2
H51C H 0.847853 0.329434 0.883532 0.198 Uiso 0.455(3) 1 calc R U P D 2
C52A C 0.8644(4) 0.3937(4) 0.3419(8) 0.095(2) Uani 0.455(3) 1 d D U P D 2
H52A H 0.890157 0.366482 0.376065 0.114 Uiso 0.455(3) 1 calc R U P D 2
C53A C 0.8934(5) 0.4457(7) 0.2878(10) 0.106(3) Uani 0.455(3) 1 d D U P D 2
H53A H 0.869969 0.469596 0.242993 0.127 Uiso 0.455(3) 1 calc R U P D 2
H53B H 0.908699 0.473542 0.340040 0.127 Uiso 0.455(3) 1 calc R U P D 2
C54A C 0.9344(5) 0.4163(5) 0.2236(9) 0.145(3) Uani 0.455(3) 1 d D U P D 2
H54A H 0.919023 0.396889 0.162414 0.217 Uiso 0.455(3) 1 calc R U P D 2
H54B H 0.952194 0.385317 0.265271 0.217 Uiso 0.455(3) 1 calc R U P D 2
H54C H 0.958990 0.447561 0.201034 0.217 Uiso 0.455(3) 1 calc R U P D 2
C55A C 0.8324(3) 0.3541(3) 0.2676(6) 0.0892(16) Uani 0.455(3) 1 d D U P D 2
H55A H 0.855436 0.333984 0.216911 0.107 Uiso 0.455(3) 1 calc R U P D 2
H55B H 0.814892 0.321690 0.307970 0.107 Uiso 0.455(3) 1 calc R U P D 2
C56A C 0.7928(5) 0.3914(6) 0.2094(9) 0.110(3) Uani 0.455(3) 1 d D U P D 2
H56A H 0.774847 0.365022 0.159679 0.165 Uiso 0.455(3) 1 calc R U P D 2
H56B H 0.809866 0.424718 0.171778 0.165 Uiso 0.455(3) 1 calc R U P D 2
H56C H 0.768205 0.408598 0.258897 0.165 Uiso 0.455(3) 1 calc R U P D 2
P2 P 0.72763(19) 0.250000 0.3326(3) 0.0740(9) Uani 0.505(9) 2 d DS TU P C 1
P1 P 0.67471(13) 0.30256(15) 0.4285(2) 0.0867(8) Uani 0.505(9) 1 d D U P C 1
P3 P 0.68485(15) 0.250000 0.5693(4) 0.0931(10) Uani 0.505(9) 2 d DS TU P C 1
C19 C 0.5783(7) 0.0824(8) 0.6029(14) 0.147(5) Uani 0.5 1 d . U P C -1
H19A H 0.605528 0.059986 0.566613 0.220 Uiso 0.5 1 calc R U P C -1
H19B H 0.558147 0.053739 0.644860 0.220 Uiso 0.5 1 calc R U P C -1
H19C H 0.593618 0.113443 0.648278 0.220 Uiso 0.5 1 calc R U P C -1
C35 C 0.6262(5) 0.0437(4) 0.2476(10) 0.145(4) Uani 0.5 1 d D U P C -1
H35A H 0.655317 0.015428 0.248016 0.217 Uiso 0.5 1 calc R U P C -1
H35B H 0.595656 0.022266 0.222187 0.217 Uiso 0.5 1 calc R U P C -1
H35C H 0.619942 0.058580 0.318444 0.217 Uiso 0.5 1 calc R U P C -1
C15 C 0.5932(4) 0.4072(5) 0.6109(8) 0.0785(19) Uani 0.5 1 d . U P C -1
H15A H 0.623671 0.380758 0.619227 0.094 Uiso 0.5 1 calc R U P C -1
H15B H 0.583563 0.422560 0.680672 0.094 Uiso 0.5 1 calc R U P C -1
C41 C 0.8099(4) 0.3756(4) 0.5391(6) 0.0840(17) Uani 0.545(3) 1 d D U P D 1
C31 C 0.5674(5) 0.4152(6) 0.0333(10) 0.146(3) Uani 0.5 1 d D U P C -1
H31A H 0.599770 0.437663 0.020606 0.175 Uiso 0.5 1 calc R U P C -1
H31B H 0.561589 0.387712 -0.026705 0.175 Uiso 0.5 1 calc R U P C -1
C42 C 0.7897(3) 0.4003(3) 0.6296(6) 0.0855(16) Uani 0.545(3) 1 d D U P D 1
C13 C 0.5006(2) 0.4067(3) 0.5508(5) 0.0799(13) Uani 0.5 1 d . U P C -1
H13A H 0.508790 0.443684 0.509344 0.096 Uiso 0.5 1 calc R U P C -1
H13B H 0.475884 0.381789 0.510672 0.096 Uiso 0.5 1 calc R U P C -1
C43 C 0.7679(3) 0.4582(3) 0.6221(6) 0.0984(17) Uani 0.545(3) 1 d D U P D 1
H43 H 0.754126 0.477377 0.682189 0.118 Uiso 0.545(3) 1 calc R U P D 1
C17 C 0.5006(3) 0.1465(3) 0.5615(6) 0.0984(17) Uani 0.5 1 d D U P C -1
H17 H 0.485265 0.163686 0.496498 0.118 Uiso 0.5 1 calc R U P C -1
C44 C 0.7663(3) 0.4878(4) 0.5270(6) 0.0964(17) Uani 0.545(3) 1 d D U P D 1
H44 H 0.751855 0.527595 0.522300 0.116 Uiso 0.545(3) 1 calc R U P D 1
C21 C 0.4280(4) 0.0699(4) 0.5478(9) 0.148(3) Uani 0.5 1 d . U P C -1
H21A H 0.424273 0.089462 0.479584 0.222 Uiso 0.5 1 calc R U P C -1
H21B H 0.394086 0.060573 0.576208 0.222 Uiso 0.5 1 calc R U P C -1
H21C H 0.447678 0.031982 0.540422 0.222 Uiso 0.5 1 calc R U P C -1
C45 C 0.7856(3) 0.4598(3) 0.4384(5) 0.0991(15) Uani 0.545(3) 1 d D U P D 1
H45 H 0.784213 0.481149 0.374013 0.119 Uiso 0.545(3) 1 calc R U P D 1
C46 C 0.8069(3) 0.4013(3) 0.4409(5) 0.0882(14) Uani 0.545(3) 1 d D U P D 1
C29 C 0.5940(4) 0.4047(4) 0.2359(8) 0.132(3) Uani 0.5 1 d D U P C -1
H29A H 0.574956 0.442824 0.251066 0.158 Uiso 0.5 1 calc R U P C -1
H29B H 0.589258 0.376130 0.294914 0.158 Uiso 0.5 1 calc R U P C -1
C47 C 0.7936(3) 0.3678(3) 0.7322(6) 0.0900(15) Uani 0.545(3) 1 d D U P D 1
H47 H 0.820532 0.335774 0.722539 0.108 Uiso 0.545(3) 1 calc R U P D 1
C33 C 0.5973(3) 0.1450(3) 0.1666(6) 0.0911(16) Uani 0.5 1 d D U P C -1
H33 H 0.585471 0.154293 0.238911 0.109 Uiso 0.5 1 calc R U P C -1
C48 C 0.7455(3) 0.3336(4) 0.7600(6) 0.1147(18) Uani 0.545(3) 1 d D U P D 1
H48C H 0.752230 0.306892 0.820819 0.138 Uiso 0.545(3) 1 calc R U P D 1
H48D H 0.735274 0.307182 0.700975 0.138 Uiso 0.545(3) 1 calc R U P D 1
C37 C 0.5529(5) 0.1004(5) -0.0092(8) 0.133(4) Uani 0.5 1 d D U P C -1
H37A H 0.552953 0.138316 -0.050022 0.199 Uiso 0.5 1 calc R U P C -1
H37B H 0.522445 0.076307 -0.026473 0.199 Uiso 0.5 1 calc R U P C -1
H37C H 0.583709 0.076630 -0.025378 0.199 Uiso 0.5 1 calc R U P C -1
C49 C 0.7018(5) 0.3780(5) 0.7859(11) 0.130(3) Uani 0.545(3) 1 d D U P D 1
H49D H 0.674550 0.373776 0.734013 0.195 Uiso 0.545(3) 1 calc R U P D 1
H49E H 0.714802 0.420107 0.785139 0.195 Uiso 0.545(3) 1 calc R U P D 1
H49F H 0.688173 0.368540 0.855126 0.195 Uiso 0.545(3) 1 calc R U P D 1
C14 C 0.4775(3) 0.4250(4) 0.6491(6) 0.104(2) Uani 0.5 1 d . U P C -1
H14A H 0.445936 0.447837 0.635460 0.156 Uiso 0.5 1 calc R U P C -1
H14B H 0.501500 0.451045 0.687652 0.156 Uiso 0.5 1 calc R U P C -1
H14C H 0.469636 0.388487 0.690346 0.156 Uiso 0.5 1 calc R U P C -1
C50 C 0.8141(3) 0.4109(3) 0.8178(5) 0.0976(16) Uani 0.545(3) 1 d D U P D 1
H50C H 0.845540 0.431338 0.792132 0.117 Uiso 0.545(3) 1 calc R U P D 1
H50D H 0.788334 0.443068 0.831858 0.117 Uiso 0.545(3) 1 calc R U P D 1
C16 C 0.6076(3) 0.4625(3) 0.5412(5) 0.0921(17) Uani 0.5 1 d . U P C -1
H16A H 0.612448 0.448497 0.469340 0.138 Uiso 0.5 1 calc R U P C -1
H16B H 0.639411 0.480909 0.566671 0.138 Uiso 0.5 1 calc R U P C -1
H16C H 0.580068 0.492906 0.543374 0.138 Uiso 0.5 1 calc R U P C -1
C51 C 0.8262(4) 0.3780(4) 0.9178(6) 0.136(3) Uani 0.545(3) 1 d D U P D 1
H51D H 0.853034 0.347540 0.905171 0.204 Uiso 0.545(3) 1 calc R U P D 1
H51E H 0.795344 0.357541 0.943496 0.204 Uiso 0.545(3) 1 calc R U P D 1
H51F H 0.838162 0.407621 0.969725 0.204 Uiso 0.545(3) 1 calc R U P D 1
C18 C 0.5454(4) 0.1118(4) 0.5273(9) 0.115(2) Uani 0.5 1 d . U P C -1
H18A H 0.533147 0.079659 0.479111 0.137 Uiso 0.5 1 calc R U P C -1
H18B H 0.567090 0.139967 0.485960 0.137 Uiso 0.5 1 calc R U P C -1
C52 C 0.8276(2) 0.3704(3) 0.3411(5) 0.0909(14) Uani 0.545(3) 1 d D U P D 1
H52 H 0.825033 0.325459 0.355041 0.109 Uiso 0.545(3) 1 calc R U P D 1
C20 C 0.4550(4) 0.1117(4) 0.6188(6) 0.1062(19) Uani 0.5 1 d . U P C -1
H20A H 0.468965 0.088016 0.678124 0.127 Uiso 0.5 1 calc R U P C -1
H20B H 0.430535 0.142075 0.646757 0.127 Uiso 0.5 1 calc R U P C -1
C53 C 0.8840(3) 0.3826(4) 0.3274(8) 0.100(2) Uani 0.545(3) 1 d D U P D 1
H53C H 0.901765 0.364770 0.388341 0.120 Uiso 0.545(3) 1 calc R U P D 1
H53D H 0.895377 0.359143 0.265616 0.120 Uiso 0.545(3) 1 calc R U P D 1
C22 C 0.58719(15) 0.2585(3) 0.1481(3) 0.0847(16) Uani 0.5 1 d DG U P C -1
C27 C 0.6126(3) 0.2056(2) 0.1177(5) 0.099(2) Uani 0.5 1 d DG U P C -1
C26 C 0.6502(3) 0.2083(2) 0.0413(5) 0.115(2) Uani 0.5 1 d DG U P C -1
H26 H 0.667645 0.172129 0.020609 0.138 Uiso 0.5 1 calc R U P C -1
C25 C 0.66239(19) 0.2640(3) -0.0048(4) 0.127(3) Uani 0.5 1 d DG U P C -1
H25 H 0.688086 0.265915 -0.056991 0.153 Uiso 0.5 1 calc R U P C -1
C24 C 0.6369(2) 0.3170(2) 0.0256(5) 0.121(2) Uani 0.5 1 d DG U P C -1
H24 H 0.645229 0.355072 -0.005954 0.145 Uiso 0.5 1 calc R U P C -1
C23 C 0.5993(2) 0.3142(3) 0.1020(5) 0.095(2) Uani 0.5 1 d DG U P C -1
C54 C 0.9029(6) 0.4461(6) 0.3149(10) 0.138(4) Uani 0.545(3) 1 d D U P D 1
H54D H 0.891723 0.462265 0.247446 0.207 Uiso 0.545(3) 1 calc R U P D 1
H54E H 0.940381 0.446364 0.318142 0.207 Uiso 0.545(3) 1 calc R U P D 1
H54F H 0.889094 0.471774 0.370834 0.207 Uiso 0.545(3) 1 calc R U P D 1
C55 C 0.7952(4) 0.3809(5) 0.2453(6) 0.103(2) Uani 0.545(3) 1 d D U P D 1
H55C H 0.758887 0.373954 0.263934 0.123 Uiso 0.545(3) 1 calc R U P D 1
H55D H 0.798620 0.424386 0.224505 0.123 Uiso 0.545(3) 1 calc R U P D 1
C56 C 0.8078(4) 0.3417(5) 0.1529(6) 0.129(2) Uani 0.545(3) 1 d D U P D 1
H56D H 0.780506 0.345253 0.101008 0.193 Uiso 0.545(3) 1 calc R U P D 1
H56E H 0.810957 0.298949 0.175070 0.193 Uiso 0.545(3) 1 calc R U P D 1
H56F H 0.840267 0.355345 0.122425 0.193 Uiso 0.545(3) 1 calc R U P D 1
C28 C 0.5737(5) 0.3753(5) 0.1341(7) 0.116(3) Uani 0.5 1 d D U P C -1
H28 H 0.537876 0.363194 0.151889 0.139 Uiso 0.5 1 calc R U P C -1
C6 C 0.52790(16) 0.2582(4) 0.5706(3) 0.0635(16) Uani 0.5 1 d D U P C -1
C30 C 0.6480(4) 0.4181(8) 0.2220(11) 0.147(4) Uani 0.5 1 d D U P C -1
H30A H 0.652562 0.443708 0.160083 0.221 Uiso 0.5 1 calc R U P C -1
H30B H 0.666972 0.379729 0.213243 0.221 Uiso 0.5 1 calc R U P C -1
H30C H 0.660883 0.439864 0.283313 0.221 Uiso 0.5 1 calc R U P C -1
C7 C 0.5432(2) 0.3106(3) 0.6238(5) 0.0617(13) Uani 0.5 1 d D U P C -1
C32 C 0.5258(5) 0.4591(7) 0.0386(14) 0.211(6) Uani 0.5 1 d D U P C -1
H32A H 0.525620 0.484196 -0.024531 0.317 Uiso 0.5 1 calc R U P C -1
H32B H 0.530360 0.485440 0.099635 0.317 Uiso 0.5 1 calc R U P C -1
H32C H 0.493148 0.437137 0.044431 0.317 Uiso 0.5 1 calc R U P C -1
C8 C 0.5508(3) 0.3065(4) 0.7304(5) 0.0677(15) Uani 0.5 1 d D U P C -1
H8 H 0.560797 0.341906 0.768154 0.081 Uiso 0.5 1 calc R U P C -1
C34 C 0.6381(5) 0.0982(5) 0.1757(8) 0.120(3) Uani 0.5 1 d D U P C -1
H34A H 0.669520 0.118487 0.201415 0.144 Uiso 0.5 1 calc R U P C -1
H34B H 0.645545 0.082149 0.105318 0.144 Uiso 0.5 1 calc R U P C -1
C9 C 0.54407(16) 0.2522(7) 0.7825(3) 0.0735(10) Uani 0.5 1 d D U P C -1
H9 H 0.549861 0.250263 0.855407 0.088 Uiso 0.5 1 calc R U P C -1
C36 C 0.5523(4) 0.1165(5) 0.1100(8) 0.109(3) Uani 0.5 1 d D U P C -1
H36A H 0.522854 0.144216 0.120987 0.131 Uiso 0.5 1 calc R U P C -1
H36B H 0.544221 0.078006 0.147206 0.131 Uiso 0.5 1 calc R U P C -1
C10 C 0.5289(3) 0.2006(4) 0.7290(6) 0.0801(19) Uani 0.5 1 d D U P C -1
H10 H 0.523709 0.163390 0.765841 0.096 Uiso 0.5 1 calc R U P C -1
C11 C 0.5211(3) 0.2020(3) 0.6216(5) 0.0730(15) Uani 0.5 1 d D U P C -1
C12 C 0.5501(3) 0.3693(3) 0.5691(4) 0.0700(14) Uani 0.5 1 d D U P C -1
H12 H 0.561504 0.357374 0.497614 0.084 Uiso 0.5 1 calc R U P C -1

loop_
_atom_site_aniso_label
_atom_site_aniso_U_11
_atom_site_aniso_U_22
_atom_site_aniso_U_33
_atom_site_aniso_U_23
_atom_site_aniso_U_13
_atom_site_aniso_U_12
Mg1 0.0702(7) 0.0951(8) 0.0552(6) 0.000 0.0025(5) 0.000
Mg2 0.0682(7) 0.0959(8) 0.0648(7) 0.000 -0.0056(5) 0.000
N1 0.0690(18) 0.132(3) 0.0526(15) 0.000 0.0002(13) 0.000
N2 0.0798(19) 0.111(2) 0.0537(15) 0.000 0.0035(13) 0.000
N3 0.0733(13) 0.0906(14) 0.0745(13) -0.0133(11) -0.0063(10) 0.0087(11)
C1 0.068(2) 0.252(8) 0.074(3) 0.000 0.005(2) 0.000
C2 0.065(2) 0.168(5) 0.066(2) 0.000 0.0020(17) 0.000
C3 0.068(2) 0.169(5) 0.062(2) 0.000 -0.0065(17) 0.000
C4 0.076(2) 0.134(4) 0.061(2) 0.000 -0.0111(17) 0.000
C5 0.095(3) 0.164(5) 0.058(2) 0.000 -0.011(2) 0.000
C38 0.0841(18) 0.111(2) 0.092(2) -0.0296(17) -0.0119(15) -0.0057(16)
C39 0.0684(14) 0.1002(18) 0.0585(12) -0.0132(12) -0.0017(10) 0.0018(13)
C40 0.0605(18) 0.106(3) 0.0522(16) 0.000 -0.0013(13) 0.000
P4 0.0584(18) 0.0855(14) 0.091(2) 0.000 0.0122(13) 0.000
P5 0.0598(14) 0.210(4) 0.079(3) 0.000 0.0130(16) 0.000
P6 0.0653(14) 0.128(3) 0.128(2) -0.0467(18) -0.0189(12) 0.0022(15)
C41A 0.087(4) 0.083(3) 0.082(4) -0.017(3) -0.012(3) 0.019(3)
C42A 0.099(4) 0.084(4) 0.089(4) -0.017(3) -0.009(4) -0.001(3)
C43A 0.116(4) 0.085(4) 0.096(5) -0.027(4) -0.001(4) 0.018(3)
C44A 0.111(4) 0.084(4) 0.105(4) 0.005(3) -0.019(4) 0.010(3)
C45A 0.111(4) 0.079(3) 0.103(4) 0.017(3) -0.019(3) -0.001(3)
C46A 0.098(4) 0.069(3) 0.090(3) 0.018(3) -0.021(3) 0.000(3)
C47A 0.099(4) 0.095(4) 0.093(4) -0.026(3) -0.005(3) 0.007(3)
C48A 0.124(4) 0.129(4) 0.101(4) -0.026(4) 0.015(4) 0.006(4)
C49A 0.122(6) 0.148(9) 0.118(7) -0.010(7) 0.036(6) -0.010(7)
C50A 0.107(4) 0.109(5) 0.096(5) -0.028(4) 0.008(4) -0.010(4)
C51A 0.122(6) 0.157(7) 0.117(6) -0.024(6) 0.000(5) 0.001(6)
C52A 0.107(5) 0.084(4) 0.094(4) 0.028(3) -0.023(4) -0.001(4)
C53A 0.112(5) 0.105(5) 0.099(5) 0.028(4) -0.020(4) -0.027(4)
C54A 0.161(8) 0.120(6) 0.152(8) 0.036(6) -0.015(7) -0.026(6)
C55A 0.096(4) 0.084(3) 0.088(4) 0.020(3) -0.005(3) 0.001(3)
C56A 0.118(6) 0.110(6) 0.102(6) 0.025(5) -0.025(5) 0.014(5)
P2 0.064(2) 0.0866(14) 0.0710(18) 0.000 -0.0115(14) 0.000
P1 0.0631(13) 0.1070(15) 0.0901(12) 0.0178(12) 0.0025(9) 0.0222(10)
P3 0.0971(19) 0.1100(19) 0.072(2) 0.000 0.0278(16) 0.000
C19 0.171(12) 0.114(9) 0.154(9) -0.034(7) -0.031(8) 0.026(8)
C35 0.170(9) 0.099(5) 0.166(8) 0.015(6) 0.001(7) 0.033(6)
C15 0.081(4) 0.076(4) 0.079(4) -0.003(3) 0.011(3) 0.006(3)
C41 0.083(3) 0.090(3) 0.080(3) -0.014(3) -0.006(3) 0.003(3)
C31 0.150(6) 0.133(6) 0.154(7) 0.080(5) 0.001(6) 0.010(5)
C42 0.102(3) 0.070(3) 0.084(4) -0.011(3) -0.006(3) 0.001(3)
C13 0.081(3) 0.075(3) 0.083(3) 0.009(2) 0.004(3) 0.012(2)
C43 0.119(4) 0.085(3) 0.091(4) -0.009(3) 0.008(3) 0.006(3)
C17 0.114(4) 0.077(3) 0.104(4) -0.006(3) 0.020(3) -0.011(3)
C44 0.113(4) 0.087(3) 0.090(4) 0.008(3) 0.005(3) 0.016(3)
C21 0.156(8) 0.117(6) 0.170(8) -0.005(6) 0.022(7) -0.040(6)
C45 0.104(3) 0.098(3) 0.095(3) 0.015(3) 0.006(3) 0.019(3)
C46 0.087(3) 0.086(3) 0.092(3) 0.013(3) 0.003(3) 0.008(3)
C29 0.141(6) 0.109(5) 0.144(6) 0.020(5) 0.008(5) -0.005(4)
C47 0.106(4) 0.083(3) 0.081(3) -0.017(3) 0.005(3) 0.010(3)
C33 0.097(4) 0.085(4) 0.091(4) -0.007(3) 0.005(3) 0.003(3)
C48 0.122(4) 0.124(4) 0.098(4) -0.007(3) -0.010(3) 0.001(4)
C37 0.174(9) 0.106(6) 0.119(7) 0.018(5) -0.014(6) 0.054(6)
C49 0.144(7) 0.117(6) 0.129(6) 0.038(5) 0.018(6) -0.001(6)
C14 0.102(4) 0.105(5) 0.105(5) 0.022(4) 0.016(4) 0.019(4)
C50 0.096(3) 0.093(3) 0.104(4) -0.025(3) 0.001(3) 0.018(3)
C16 0.111(4) 0.077(3) 0.088(4) -0.004(3) 0.026(3) -0.010(3)
C51 0.142(6) 0.146(6) 0.119(5) -0.029(5) -0.028(5) 0.035(5)
C18 0.124(6) 0.086(5) 0.134(6) 0.008(4) 0.006(5) 0.001(4)
C52 0.094(3) 0.089(3) 0.089(3) 0.014(3) -0.002(3) 0.000(3)
C20 0.136(5) 0.082(4) 0.101(4) -0.003(3) 0.014(4) -0.004(4)
C53 0.103(4) 0.097(4) 0.099(4) 0.022(3) -0.005(4) 0.005(3)
C22 0.094(3) 0.100(5) 0.060(2) 0.007(3) 0.0049(18) -0.010(3)
C27 0.119(5) 0.102(5) 0.076(3) 0.005(3) 0.014(3) -0.016(4)
C26 0.131(5) 0.109(5) 0.105(4) -0.010(4) 0.037(4) -0.013(4)
C25 0.150(5) 0.116(7) 0.116(4) 0.000(4) 0.057(4) -0.014(4)
C24 0.129(5) 0.116(5) 0.117(5) 0.028(4) 0.025(4) -0.016(4)
C23 0.096(4) 0.098(4) 0.090(4) 0.013(3) 0.018(3) -0.021(3)
C54 0.171(8) 0.110(5) 0.133(7) 0.049(5) -0.036(6) -0.026(6)
C55 0.101(4) 0.106(4) 0.101(5) 0.027(4) -0.003(4) -0.003(3)
C56 0.142(6) 0.153(6) 0.092(4) 0.005(4) 0.004(4) -0.005(5)
C28 0.140(7) 0.102(5) 0.106(5) 0.033(4) -0.004(5) -0.025(5)
C6 0.0662(19) 0.069(5) 0.0554(17) 0.009(3) 0.0055(14) 0.006(3)
C30 0.138(8) 0.169(11) 0.135(9) 0.064(8) -0.006(7) -0.006(8)
C7 0.059(3) 0.068(3) 0.058(2) -0.005(2) -0.002(2) 0.000(2)
C32 0.198(12) 0.191(11) 0.245(13) 0.095(10) -0.001(10) -0.025(10)
C8 0.074(4) 0.074(3) 0.055(3) -0.002(2) -0.001(3) 0.005(3)
C34 0.135(6) 0.120(5) 0.105(5) 0.006(5) 0.000(5) 0.034(5)
C9 0.073(2) 0.089(3) 0.0581(17) -0.002(7) 0.0035(15) 0.002(7)
C36 0.128(6) 0.079(4) 0.120(6) -0.007(4) -0.008(5) 0.020(4)
C10 0.092(5) 0.078(3) 0.071(3) 0.010(3) 0.012(4) 0.006(4)
C11 0.085(4) 0.067(3) 0.066(3) 0.001(3) 0.010(3) -0.005(3)
C12 0.090(3) 0.066(3) 0.054(2) 0.003(2) -0.005(2) 0.012(3)

loop_
_atom_type_symbol
_atom_type_description
_atom_type_scat_dispersion_real
_atom_type_scat_dispersion_imag
_atom_type_scat_source
C C 0.0181 0.0091 'International Tables Vol C Tables 4.2.6.8 and 6.1.1.4'
H H 0.0000 0.0000 'International Tables Vol C Tables 4.2.6.8 and 6.1.1.4'
Mg Mg 0.1719 0.1771 'International Tables Vol C Tables 4.2.6.8 and 6.1.1.4'
N N 0.0311 0.0180 'International Tables Vol C Tables 4.2.6.8 and 6.1.1.4'
P P 0.2955 0.4335 'International Tables Vol C Tables 4.2.6.8 and 6.1.1.4'

loop_
_exptl_crystal_face_index_h
_exptl_crystal_face_index_k
_exptl_crystal_face_index_l
_exptl_crystal_face_perp_dist
-3 -4 8 0.0557
2 5 -8 0.0693
-3 13 2 0.1374
13 8 2 0.0856
1 -1 0 0.1871
-2 1 0 0.1487
-3 -14 -2 0.1486
17 -1 1 0.1424
9 8 -5 0.0617
5 6 -7 0.0549
2 -1 -2 0.1144
-2 0 -1 0.1030
-16 -2 2 0.1071
-9 -8 5 0.0756
-3 -13 2 0.1342
-11 5 6 0.1318
0 0 8 0.0765
16 2 -2 0.1108
8 -9 -5 0.1520
10 3 -7 0.0792
-13 -6 4 0.0830
-12 7 4 0.1379
-12 -4 -6 0.0951
-16 -5 0 0.0935

loop_
_geom_angle_atom_site_label_1
_geom_angle_atom_site_label_2
_geom_angle_atom_site_label_3
_geom_angle
_geom_angle_site_symmetry_1
_geom_angle_site_symmetry_3
_geom_angle_publ_flag
Mg1 Mg1 N1 0(10) 7_565 . ?
Mg1 Mg1 N2 0(10) 7_565 . ?
Mg1 Mg1 P6 0(10) 7_565 7_565 ?
Mg1 Mg1 P6 0(10) 7_565 . ?
Mg1 Mg1 P1 0(10) 7_565 . ?
Mg1 Mg1 P1 0(10) 7_565 7_565 ?
N1 Mg1 N2 94.25(14) . . ?
N1 Mg1 P6 122.87(11) . . ?
N1 Mg1 P6 122.87(11) . 7_565 ?
N1 Mg1 P1 126.74(11) . . ?
N1 Mg1 P1 126.74(11) . 7_565 ?
N2 Mg1 P6 122.26(15) . . ?
N2 Mg1 P6 122.26(15) . 7_565 ?
N2 Mg1 P1 128.55(10) . . ?
N2 Mg1 P1 128.55(10) . 7_565 ?
P1 Mg1 P1 52.29(14) . 7_565 ?
Mg2 Mg2 N3 0(10) 7_565 7_565 ?
Mg2 Mg2 N3 0(10) 7_565 . ?
Mg2 Mg2 P4 0(10) 7_565 . ?
Mg2 Mg2 P5 0(10) 7_565 . ?
Mg2 Mg2 P2 0(10) 7_565 . ?
Mg2 Mg2 P1 0(10) 7_565 7_565 ?
Mg2 Mg2 P3 0(10) 7_565 . ?
N3 Mg2 N3 93.67(14) . 7_565 ?
N3 Mg2 P4 128.49(9) 7_565 . ?
N3 Mg2 P4 128.49(9) . . ?
N3 Mg2 P5 127.23(9) . . ?
N3 Mg2 P5 127.23(9) 7_565 . ?
N3 Mg2 P2 123.37(10) 7_565 . ?
N3 Mg2 P2 123.37(10) . . ?
N3 Mg2 P1 111.87(9) 7_565 7_565 ?
N3 Mg2 P1 154.39(9) . 7_565 ?
N3 Mg2 P3 121.90(9) 7_565 . ?
N3 Mg2 P3 121.90(9) . . ?
P5 Mg2 P4 52.4(2) . . ?
P2 Mg2 P1 43.12(11) . 7_565 ?
P2 Mg2 P3 75.9(2) . . ?
P3 Mg2 P1 42.31(10) . 7_565 ?
Mg1 N1 Mg1 0.00(6) 7_565 . ?
C2 N1 Mg1 123.8(3) . 7_565 ?
C2 N1 Mg1 123.8(3) . . ?
C2 N1 C6 119.5(3) . . ?
C6 N1 Mg1 116.3(3) . . ?
C6 N1 Mg1 116.3(3) . 7_565 ?
Mg1 N2 Mg1 0.00(7) 7_565 . ?
C4 N2 Mg1 124.0(3) . . ?
C4 N2 Mg1 124.0(3) . 7_565 ?
C4 N2 C22 121.1(3) . . ?
C22 N2 Mg1 114.4(3) . 7_565 ?
C22 N2 Mg1 114.4(3) . . ?
Mg2 N3 Mg2 0.00(5) 7_565 . ?
C39 N3 Mg2 124.1(2) . 7_565 ?
C39 N3 Mg2 124.1(2) . . ?
C39 N3 C41A 115.9(5) . . ?
C39 N3 C41 120.7(5) . . ?
C41A N3 Mg2 119.8(5) . . ?
C41 N3 Mg2 114.0(5) . 7_565 ?
C41 N3 Mg2 114.0(5) . . ?
H1A C1 H1B 109.5 . . ?
H1A C1 H1C 109.5 . . ?
H1B C1 H1C 109.5 . . ?
C2 C1 H1A 109.5 . . ?
C2 C1 H1B 109.5 . . ?
C2 C1 H1C 109.5 . . ?
N1 C2 C1 120.9(4) . . ?
N1 C2 C3 123.5(4) . . ?
C3 C2 C1 115.6(4) . . ?
C2 C3 H3 114.6 . . ?
C4 C3 C2 130.9(4) . . ?
C4 C3 H3 114.6 . . ?
N2 C4 C3 123.5(3) . . ?
N2 C4 C5 120.8(4) . . ?
C3 C4 C5 115.7(4) . . ?
C4 C5 H5A 109.5 . . ?
C4 C5 H5B 109.5 . . ?
C4 C5 H5C 109.5 . . ?
H5A C5 H5B 109.5 . . ?
H5A C5 H5C 109.5 . . ?
H5B C5 H5C 109.5 . . ?
H38A C38 H38B 109.5 . . ?
H38A C38 H38C 109.5 . . ?
H38B C38 H38C 109.5 . . ?
C39 C38 H38A 109.5 . . ?
C39 C38 H38B 109.5 . . ?
C39 C38 H38C 109.5 . . ?
N3 C39 C38 119.7(3) . . ?
N3 C39 C40 124.0(3) . . ?
C40 C39 C38 116.3(3) . . ?
C39 C40 C39 130.1(3) 7_565 . ?
C39 C40 H40 115.0 7_565 . ?
C39 C40 H40 115.0 . . ?
Mg2 P4 Mg2 0.00(4) 7_565 . ?
P5 P4 Mg2 61.10(15) . . ?
P6 P4 Mg2 99.3(2) . . ?
P6 P4 Mg2 99.3(2) 7_565 . ?
P6 P4 P5 59.8(2) . . ?
P6 P4 P5 59.8(2) 7_565 . ?
P6 P4 P6 93.8(4) 7_565 . ?
Mg2 P5 Mg2 0.00(6) 7_565 . ?
P4 P5 Mg2 66.5(2) . . ?
P6 P5 Mg2 101.6(2) 7_565 . ?
P6 P5 Mg2 101.6(2) . . ?
P6 P5 P4 57.57(17) . . ?
P6 P5 P4 57.57(17) 7_565 . ?
P6 P5 P6 90.9(3) 7_565 . ?
Mg1 P6 Mg1 0.00(4) 7_565 . ?
P4 P6 Mg1 85.55(19) . . ?
P4 P6 P5 62.6(3) . . ?
P5 P6 Mg1 85.3(2) . . ?
C42A C41A N3 115.2(7) . . ?
C42A C41A C46A 116.3(7) . . ?
C46A C41A N3 128.5(7) . . ?
C41A C42A C43A 119.6(9) . . ?
C41A C42A C47A 120.9(7) . . ?
C43A C42A C47A 119.5(9) . . ?
C42A C43A H43A 120.2 . . ?
C44A C43A C42A 119.5(8) . . ?
C44A C43A H43A 120.2 . . ?
C43A C44A H44A 118.3 . . ?
C45A C44A C43A 123.3(8) . . ?
C45A C44A H44A 118.3 . . ?
C44A C45A H45A 121.0 . . ?
C44A C45A C46A 118.0(8) . . ?
C46A C45A H45A 121.0 . . ?
C41A C46A C52A 119.7(7) . . ?
C45A C46A C41A 123.1(8) . . ?
C45A C46A C52A 117.2(7) . . ?
C42A C47A H47A 105.3 . . ?
C42A C47A C50A 115.5(8) . . ?
C48A C47A C42A 109.7(8) . . ?
C48A C47A H47A 105.3 . . ?
C48A C47A C50A 114.7(7) . . ?
C50A C47A H47A 105.3 . . ?
C47A C48A H48A 109.2 . . ?
C47A C48A H48B 109.2 . . ?
C47A C48A C49A 112.1(10) . . ?
H48A C48A H48B 107.9 . . ?
C49A C48A H48A 109.2 . . ?
C49A C48A H48B 109.2 . . ?
C48A C49A H49A 109.5 . . ?
C48A C49A H49B 109.5 . . ?
C48A C49A H49C 109.5 . . ?
H49A C49A H49B 109.5 . . ?
H49A C49A H49C 109.5 . . ?
H49B C49A H49C 109.5 . . ?
C47A C50A H50A 108.0 . . ?
C47A C50A H50B 108.0 . . ?
H50A C50A H50B 107.3 . . ?
C51A C50A C47A 117.0(9) . . ?
C51A C50A H50A 108.0 . . ?
C51A C50A H50B 108.0 . . ?
C50A C51A H51A 109.5 . . ?
C50A C51A H51B 109.5 . . ?
C50A C51A H51C 109.5 . . ?
H51A C51A H51B 109.5 . . ?
H51A C51A H51C 109.5 . . ?
H51B C51A H51C 109.5 . . ?
C46A C52A H52A 107.8 . . ?
C46A C52A C53A 108.5(8) . . ?
C46A C52A C55A 110.8(8) . . ?
C53A C52A H52A 107.8 . . ?
C53A C52A C55A 113.9(8) . . ?
C55A C52A H52A 107.8 . . ?
C52A C53A H53A 110.4 . . ?
C52A C53A H53B 110.4 . . ?
H53A C53A H53B 108.6 . . ?
C54A C53A C52A 106.7(10) . . ?
C54A C53A H53A 110.4 . . ?
C54A C53A H53B 110.4 . . ?
C53A C54A H54A 109.5 . . ?
C53A C54A H54B 109.5 . . ?
C53A C54A H54C 109.5 . . ?
H54A C54A H54B 109.5 . . ?
H54A C54A H54C 109.5 . . ?
H54B C54A H54C 109.5 . . ?
C52A C55A H55A 109.2 . . ?
C52A C55A H55B 109.2 . . ?
H55A C55A H55B 107.9 . . ?
C56A C55A C52A 112.1(8) . . ?
C56A C55A H55A 109.2 . . ?
C56A C55A H55B 109.2 . . ?
C55A C56A H56A 109.5 . . ?
C55A C56A H56B 109.5 . . ?
C55A C56A H56C 109.5 . . ?
H56A C56A H56B 109.5 . . ?
H56A C56A H56C 109.5 . . ?
H56B C56A H56C 109.5 . . ?
Mg2 P2 Mg2 0.00(3) 7_565 . ?
P1 P2 Mg2 83.07(17) . . ?
P1 P2 Mg2 83.07(17) . 7_565 ?
P1 P2 Mg2 83.07(17) 7_565 . ?
P1 P2 Mg2 83.07(17) 7_565 7_565 ?
P1 P2 P1 63.6(2) 7_565 . ?
Mg1 P1 Mg1 0.00(3) 7_565 . ?
P2 P1 Mg1 99.64(16) . . ?
P2 P1 Mg1 99.64(16) . 7_565 ?
P2 P1 P1 58.20(12) . 7_565 ?
P1 P1 Mg1 63.86(7) 7_565 . ?
P1 P1 Mg1 63.86(7) 7_565 7_565 ?
P3 P1 Mg1 95.00(14) . 7_565 ?
P3 P1 Mg1 95.00(14) . . ?
P3 P1 P2 96.7(2) . . ?
P3 P1 P1 57.88(12) . 7_565 ?
Mg2 P3 Mg2 0.00(5) 7_565 . ?
P1 P3 Mg2 80.59(18) 7_565 . ?
P1 P3 Mg2 80.59(18) 7_565 7_565 ?
P1 P3 Mg2 80.59(18) . . ?
P1 P3 Mg2 80.59(18) . 7_565 ?
P1 P3 P1 64.2(2) 7_565 . ?
H19A C19 H19B 109.5 . . ?
H19A C19 H19C 109.5 . . ?
H19B C19 H19C 109.5 . . ?
C18 C19 H19A 109.5 . . ?
C18 C19 H19B 109.5 . . ?
C18 C19 H19C 109.5 . . ?
H35A C35 H35B 109.5 . . ?
H35A C35 H35C 109.5 . . ?
H35B C35 H35C 109.5 . . ?
C34 C35 H35A 109.5 . . ?
C34 C35 H35B 109.5 . . ?
C34 C35 H35C 109.5 . . ?
H15A C15 H15B 107.7 . . ?
C16 C15 H15A 108.8 . . ?
C16 C15 H15B 108.8 . . ?
C12 C15 H15A 108.8 . . ?
C12 C15 H15B 108.8 . . ?
C12 C15 C16 114.0(8) . . ?
C42 C41 N3 122.3(6) . . ?
C46 C41 N3 111.7(6) . . ?
C46 C41 C42 125.7(7) . . ?
H31A C31 H31B 107.7 . . ?
C28 C31 H31A 108.8 . . ?
C28 C31 H31B 108.8 . . ?
C32 C31 H31A 108.8 . . ?
C32 C31 H31B 108.8 . . ?
C32 C31 C28 114.0(11) . . ?
C41 C42 C43 116.9(7) . . ?
C41 C42 C47 121.8(6) . . ?
C43 C42 C47 121.3(6) . . ?
H13A C13 H13B 108.0 . . ?
C14 C13 H13A 109.4 . . ?
C14 C13 H13B 109.4 . . ?
C14 C13 C12 111.0(5) . . ?
C12 C13 H13A 109.4 . . ?
C12 C13 H13B 109.4 . . ?
C42 C43 H43 120.0 . . ?
C44 C43 C42 120.0(7) . . ?
C44 C43 H43 120.0 . . ?
C18 C17 H17 105.3 . . ?
C18 C17 C20 119.3(6) . . ?
C18 C17 C11 106.4(7) . . ?
C20 C17 H17 105.3 . . ?
C11 C17 H17 105.3 . . ?
C11 C17 C20 113.9(6) . . ?
C43 C44 H44 119.7 . . ?
C43 C44 C45 120.5(7) . . ?
C45 C44 H44 119.7 . . ?
H21A C21 H21B 109.5 . . ?
H21A C21 H21C 109.5 . . ?
H21B C21 H21C 109.5 . . ?
C20 C21 H21A 109.5 . . ?
C20 C21 H21B 109.5 . . ?
C20 C21 H21C 109.5 . . ?
C44 C45 H45 119.0 . . ?
C44 C45 C46 122.0(6) . . ?
C46 C45 H45 119.0 . . ?
C41 C46 C45 114.6(6) . . ?
C41 C46 C52 123.9(6) . . ?
C45 C46 C52 121.4(6) . . ?
H29A C29 H29B 108.4 . . ?
C28 C29 H29A 110.1 . . ?
C28 C29 H29B 110.1 . . ?
C30 C29 H29A 110.1 . . ?
C30 C29 H29B 110.1 . . ?
C30 C29 C28 108.2(11) . . ?
C42 C47 H47 105.7 . . ?
C42 C47 C48 112.8(8) . . ?
C42 C47 C50 111.1(5) . . ?
C48 C47 H47 105.7 . . ?
C48 C47 C50 115.1(6) . . ?
C50 C47 H47 105.7 . . ?
C27 C33 H33 106.8 . . ?
C34 C33 H33 106.8 . . ?
C34 C33 C27 116.4(7) . . ?
C34 C33 C36 108.2(8) . . ?
C36 C33 H33 106.8 . . ?
C36 C33 C27 111.3(7) . . ?
C47 C48 H48C 109.4 . . ?
C47 C48 H48D 109.4 . . ?
C47 C48 C49 111.0(7) . . ?
H48C C48 H48D 108.0 . . ?
C49 C48 H48C 109.4 . . ?
C49 C48 H48D 109.4 . . ?
H37A C37 H37B 109.5 . . ?
H37A C37 H37C 109.5 . . ?
H37B C37 H37C 109.5 . . ?
C36 C37 H37A 109.5 . . ?
C36 C37 H37B 109.5 . . ?
C36 C37 H37C 109.5 . . ?
C48 C49 H49D 109.5 . . ?
C48 C49 H49E 109.5 . . ?
C48 C49 H49F 109.5 . . ?
H49D C49 H49E 109.5 . . ?
H49D C49 H49F 109.5 . . ?
H49E C49 H49F 109.5 . . ?
C13 C14 H14A 109.5 . . ?
C13 C14 H14B 109.5 . . ?
C13 C14 H14C 109.5 . . ?
H14A C14 H14B 109.5 . . ?
H14A C14 H14C 109.5 . . ?
H14B C14 H14C 109.5 . . ?
C47 C50 H50C 109.0 . . ?
C47 C50 H50D 109.0 . . ?
H50C C50 H50D 107.8 . . ?
C51 C50 C47 112.9(6) . . ?
C51 C50 H50C 109.0 . . ?
C51 C50 H50D 109.0 . . ?
C15 C16 H16A 109.5 . . ?
C15 C16 H16B 109.5 . . ?
C15 C16 H16C 109.5 . . ?
H16A C16 H16B 109.5 . . ?
H16A C16 H16C 109.5 . . ?
H16B C16 H16C 109.5 . . ?
C50 C51 H51D 109.5 . . ?
C50 C51 H51E 109.5 . . ?
C50 C51 H51F 109.5 . . ?
H51D C51 H51E 109.5 . . ?
H51D C51 H51F 109.5 . . ?
H51E C51 H51F 109.5 . . ?
C19 C18 C17 120.3(12) . . ?
C19 C18 H18A 107.3 . . ?
C19 C18 H18B 107.3 . . ?
C17 C18 H18A 107.3 . . ?
C17 C18 H18B 107.3 . . ?
H18A C18 H18B 106.9 . . ?
C46 C52 H52 105.0 . . ?
C53 C52 C46 111.2(7) . . ?
C53 C52 H52 105.0 . . ?
C53 C52 C55 115.1(7) . . ?
C55 C52 C46 114.5(6) . . ?
C55 C52 H52 105.0 . . ?
C17 C20 H20A 109.3 . . ?
C17 C20 H20B 109.3 . . ?
C21 C20 C17 111.6(7) . . ?
C21 C20 H20A 109.3 . . ?
C21 C20 H20B 109.3 . . ?
H20A C20 H20B 108.0 . . ?
C52 C53 H53C 107.3 . . ?
C52 C53 H53D 107.3 . . ?
H53C C53 H53D 106.9 . . ?
C54 C53 C52 120.2(9) . . ?
C54 C53 H53C 107.3 . . ?
C54 C53 H53D 107.3 . . ?
C27 C22 N2 113.8(4) . . ?
C27 C22 C23 120.0 . . ?
C23 C22 N2 125.8(4) . . ?
C22 C27 C33 118.9(5) . . ?
C26 C27 C33 121.1(5) . . ?
C26 C27 C22 120.0 . . ?
C27 C26 H26 120.0 . . ?
C25 C26 C27 120.0 . . ?
C25 C26 H26 120.0 . . ?
C26 C25 H25 120.0 . . ?
C24 C25 C26 120.0 . . ?
C24 C25 H25 120.0 . . ?
C25 C24 H24 120.0 . . ?
C25 C24 C23 120.0 . . ?
C23 C24 H24 120.0 . . ?
C22 C23 C28 122.8(6) . . ?
C24 C23 C22 120.0 . . ?
C24 C23 C28 117.1(6) . . ?
C53 C54 H54D 109.5 . . ?
C53 C54 H54E 109.5 . . ?
C53 C54 H54F 109.5 . . ?
H54D C54 H54E 109.5 . . ?
H54D C54 H54F 109.5 . . ?
H54E C54 H54F 109.5 . . ?
C52 C55 H55C 108.3 . . ?
C52 C55 H55D 108.3 . . ?
H55C C55 H55D 107.4 . . ?
C56 C55 C52 115.8(8) . . ?
C56 C55 H55C 108.3 . . ?
C56 C55 H55D 108.3 . . ?
C55 C56 H56D 109.5 . . ?
C55 C56 H56E 109.5 . . ?
C55 C56 H56F 109.5 . . ?
H56D C56 H56E 109.5 . . ?
H56D C56 H56F 109.5 . . ?
H56E C56 H56F 109.5 . . ?
C31 C28 H28 103.7 . . ?
C29 C28 C31 120.1(9) . . ?
C29 C28 H28 103.7 . . ?
C23 C28 C31 107.7(8) . . ?
C23 C28 C29 115.7(9) . . ?
C23 C28 H28 103.7 . . ?
C7 C6 N1 127.7(6) . . ?
C7 C6 C11 121.7(4) . . ?
C11 C6 N1 110.2(6) . . ?
C29 C30 H30A 109.5 . . ?
C29 C30 H30B 109.5 . . ?
C29 C30 H30C 109.5 . . ?
H30A C30 H30B 109.5 . . ?
H30A C30 H30C 109.5 . . ?
H30B C30 H30C 109.5 . . ?
C6 C7 C12 121.1(6) . . ?
C8 C7 C6 118.2(6) . . ?
C8 C7 C12 120.7(6) . . ?
C31 C32 H32A 109.5 . . ?
C31 C32 H32B 109.5 . . ?
C31 C32 H32C 109.5 . . ?
H32A C32 H32B 109.5 . . ?
H32A C32 H32C 109.5 . . ?
H32B C32 H32C 109.5 . . ?
C7 C8 H8 119.3 . . ?
C9 C8 C7 121.3(6) . . ?
C9 C8 H8 119.3 . . ?
C35 C34 H34A 108.3 . . ?
C35 C34 H34B 108.3 . . ?
C33 C34 C35 115.9(9) . . ?
C33 C34 H34A 108.3 . . ?
C33 C34 H34B 108.3 . . ?
H34A C34 H34B 107.4 . . ?
C8 C9 H9 120.0 . . ?
C8 C9 C10 120.0(4) . . ?
C10 C9 H9 120.0 . . ?
C33 C36 C37 123.5(10) . . ?
C33 C36 H36A 106.5 . . ?
C33 C36 H36B 106.5 . . ?
C37 C36 H36A 106.5 . . ?
C37 C36 H36B 106.5 . . ?
H36A C36 H36B 106.5 . . ?
C9 C10 H10 119.4 . . ?
C9 C10 C11 121.1(7) . . ?
C11 C10 H10 119.4 . . ?
C6 C11 C17 120.0(6) . . ?
C10 C11 C17 122.1(7) . . ?
C10 C11 C6 117.6(6) . . ?
C15 C12 C13 113.0(6) . . ?
C15 C12 H12 104.4 . . ?
C13 C12 H12 104.4 . . ?
C7 C12 C15 113.6(6) . . ?
C7 C12 C13 115.6(6) . . ?
C7 C12 H12 104.4 . . ?

loop_
_geom_bond_atom_site_label_1
_geom_bond_atom_site_label_2
_geom_bond_distance
_geom_bond_site_symmetry_2
_geom_bond_publ_flag
Mg1 Mg1 0.000(3) 7_565 ?
Mg1 N1 2.019(3) . ?
Mg1 N2 2.030(3) . ?
Mg1 P6 2.550(3) . ?
Mg1 P6 2.550(3) 7_565 ?
Mg1 P1 2.606(4) 7_565 ?
Mg1 P1 2.606(4) . ?
Mg2 Mg2 0.000(3) 7_565 ?
Mg2 N3 2.021(3) . ?
Mg2 N3 2.021(3) 7_565 ?
Mg2 P4 2.603(5) . ?
Mg2 P5 2.484(4) . ?
Mg2 P2 2.573(3) . ?
Mg2 P1 3.165(3) 7_565 ?
Mg2 P3 2.694(4) . ?
N1 C2 1.336(5) . ?
N1 C6 1.458(5) . ?
N2 C4 1.325(5) . ?
N2 C22 1.444(4) . ?
N3 C39 1.336(4) . ?
N3 C41A 1.523(9) . ?
N3 C41 1.392(8) . ?
C1 H1A 0.9800 . ?
C1 H1B 0.9800 . ?
C1 H1C 0.9800 . ?
C1 C2 1.514(6) . ?
C2 C3 1.406(6) . ?
C3 H3 0.9500 . ?
C3 C4 1.402(6) . ?
C4 C5 1.516(5) . ?
C5 H5A 0.9800 . ?
C5 H5B 0.9800 . ?
C5 H5C 0.9800 . ?
C38 H38A 0.9800 . ?
C38 H38B 0.9800 . ?
C38 H38C 0.9800 . ?
C38 C39 1.512(4) . ?
C39 C40 1.394(3) . ?
C40 H40 0.9500 . ?
P4 P5 2.247(9) . ?
P4 P6 2.137(4) 7_565 ?
P4 P6 2.137(4) . ?
P5 P6 2.189(5) . ?
P5 P6 2.189(5) 7_565 ?
C41A C42A 1.409(10) . ?
C41A C46A 1.437(10) . ?
C42A C43A 1.410(11) . ?
C42A C47A 1.530(10) . ?
C43A H43A 0.9500 . ?
C43A C44A 1.389(11) . ?
C44A H44A 0.9500 . ?
C44A C45A 1.330(10) . ?
C45A H45A 0.9500 . ?
C45A C46A 1.380(8) . ?
C46A C52A 1.480(11) . ?
C47A H47A 1.0000 . ?
C47A C48A 1.513(10) . ?
C47A C50A 1.545(10) . ?
C48A H48A 0.9900 . ?
C48A H48B 0.9900 . ?
C48A C49A 1.514(11) . ?
C49A H49A 0.9800 . ?
C49A H49B 0.9800 . ?
C49A H49C 0.9800 . ?
C50A H50A 0.9900 . ?
C50A H50B 0.9900 . ?
C50A C51A 1.486(11) . ?
C51A H51A 0.9800 . ?
C51A H51B 0.9800 . ?
C51A H51C 0.9800 . ?
C52A H52A 1.0000 . ?
C52A C53A 1.532(11) . ?
C52A C55A 1.534(10) . ?
C53A H53A 0.9900 . ?
C53A H53B 0.9900 . ?
C53A C54A 1.497(13) . ?
C54A H54A 0.9800 . ?
C54A H54B 0.9800 . ?
C54A H54C 0.9800 . ?
C55A H55A 0.9900 . ?
C55A H55B 0.9900 . ?
C55A C56A 1.513(10) . ?
C56A H56A 0.9800 . ?
C56A H56B 0.9800 . ?
C56A H56C 0.9800 . ?
P2 P1 2.179(4) 7_565 ?
P2 P1 2.179(4) . ?
P1 P1 2.296(7) 7_565 ?
P1 P3 2.159(4) . ?
C19 H19A 0.9800 . ?
C19 H19B 0.9800 . ?
C19 H19C 0.9800 . ?
C19 C18 1.45(2) . ?
C35 H35A 0.9800 . ?
C35 H35B 0.9800 . ?
C35 H35C 0.9800 . ?
C35 C34 1.539(11) . ?
C15 H15A 0.9900 . ?
C15 H15B 0.9900 . ?
C15 C16 1.549(13) . ?
C15 C12 1.498(14) . ?
C41 C42 1.387(9) . ?
C41 C46 1.384(9) . ?
C31 H31A 0.9900 . ?
C31 H31B 0.9900 . ?
C31 C28 1.570(10) . ?
C31 C32 1.451(12) . ?
C42 C43 1.390(9) . ?
C42 C47 1.500(9) . ?
C13 H13A 0.9900 . ?
C13 H13B 0.9900 . ?
C13 C14 1.455(10) . ?
C13 C12 1.547(8) . ?
C43 H43 0.9500 . ?
C43 C44 1.383(9) . ?
C17 H17 1.0000 . ?
C17 C18 1.462(12) . ?
C17 C20 1.594(10) . ?
C17 C11 1.533(8) . ?
C44 H44 0.9500 . ?
C44 C45 1.386(9) . ?
C21 H21A 0.9800 . ?
C21 H21B 0.9800 . ?
C21 H21C 0.9800 . ?
C21 C20 1.470(13) . ?
C45 H45 0.9500 . ?
C45 C46 1.394(8) . ?
C46 C52 1.546(8) . ?
C29 H29A 0.9900 . ?
C29 H29B 0.9900 . ?
C29 C28 1.549(11) . ?
C29 C30 1.451(11) . ?
C47 H47 1.0000 . ?
C47 C48 1.504(9) . ?
C47 C50 1.545(8) . ?
C33 H33 1.0000 . ?
C33 C27 1.518(7) . ?
C33 C34 1.480(10) . ?
C33 C36 1.516(9) . ?
C48 H48C 0.9900 . ?
C48 H48D 0.9900 . ?
C48 C49 1.535(11) . ?
C37 H37A 0.9800 . ?
C37 H37B 0.9800 . ?
C37 H37C 0.9800 . ?
C37 C36 1.571(11) . ?
C49 H49D 0.9800 . ?
C49 H49E 0.9800 . ?
C49 H49F 0.9800 . ?
C14 H14A 0.9800 . ?
C14 H14B 0.9800 . ?
C14 H14C 0.9800 . ?
C50 H50C 0.9900 . ?
C50 H50D 0.9900 . ?
C50 C51 1.505(9) . ?
C16 H16A 0.9800 . ?
C16 H16B 0.9800 . ?
C16 H16C 0.9800 . ?
C51 H51D 0.9800 . ?
C51 H51E 0.9800 . ?
C51 H51F 0.9800 . ?
C18 H18A 0.9900 . ?
C18 H18B 0.9900 . ?
C52 H52 1.0000 . ?
C52 C53 1.508(9) . ?
C52 C55 1.512(9) . ?
C20 H20A 0.9900 . ?
C20 H20B 0.9900 . ?
C53 H53C 0.9900 . ?
C53 H53D 0.9900 . ?
C53 C54 1.482(11) . ?
C22 C27 1.3900 . ?
C22 C23 1.3900 . ?
C27 C26 1.3900 . ?
C26 H26 0.9500 . ?
C26 C25 1.3900 . ?
C25 H25 0.9500 . ?
C25 C24 1.3900 . ?
C24 H24 0.9500 . ?
C24 C23 1.3900 . ?
C23 C28 1.548(11) . ?
C54 H54D 0.9800 . ?
C54 H54E 0.9800 . ?
C54 H54F 0.9800 . ?
C55 H55C 0.9900 . ?
C55 H55D 0.9900 . ?
C55 C56 1.500(10) . ?
C56 H56D 0.9800 . ?
C56 H56E 0.9800 . ?
C56 H56F 0.9800 . ?
C28 H28 1.0000 . ?
C6 C7 1.393(9) . ?
C6 C11 1.402(9) . ?
C30 H30A 0.9800 . ?
C30 H30B 0.9800 . ?
C30 H30C 0.9800 . ?
C7 C8 1.387(8) . ?
C7 C12 1.473(8) . ?
C32 H32A 0.9800 . ?
C32 H32B 0.9800 . ?
C32 H32C 0.9800 . ?
C8 H8 0.9500 . ?
C8 C9 1.371(11) . ?
C34 H34A 0.9900 . ?
C34 H34B 0.9900 . ?
C9 H9 0.9500 . ?
C9 C10 1.380(11) . ?
C36 H36A 0.9900 . ?
C36 H36B 0.9900 . ?
C10 H10 0.9500 . ?
C10 C11 1.395(9) . ?
C12 H12 1.0000 . ?

loop_
_geom_torsion_atom_site_label_1
_geom_torsion_atom_site_label_2
_geom_torsion_atom_site_label_3
_geom_torsion_atom_site_label_4
_geom_torsion
_geom_torsion_site_symmetry_1
_geom_torsion_site_symmetry_2
_geom_torsion_site_symmetry_3
_geom_torsion_site_symmetry_4
_geom_torsion_publ_flag
Mg1 N1 C2 C1 180.000(0) 7_565 . . . ?
Mg1 N1 C2 C1 180.000(0) . . . . ?
Mg1 N1 C2 C3 0.000(1) 7_565 . . . ?
Mg1 N1 C2 C3 0.000(1) . . . . ?
Mg1 N1 C6 C7 68.7(6) 7_565 . . . ?
Mg1 N1 C6 C7 68.7(6) . . . . ?
Mg1 N1 C6 C11 -103.7(4) . . . . ?
Mg1 N1 C6 C11 -103.7(4) 7_565 . . . ?
Mg1 N2 C4 C3 0.000(0) 7_565 . . . ?
Mg1 N2 C4 C3 0.000(0) . . . . ?
Mg1 N2 C4 C5 180.000(0) 7_565 . . . ?
Mg1 N2 C4 C5 180.000(0) . . . . ?
Mg1 N2 C22 C27 80.5(4) . . . . ?
Mg1 N2 C22 C27 80.5(4) 7_565 . . . ?
Mg1 N2 C22 C23 -92.5(4) 7_565 . . . ?
Mg1 N2 C22 C23 -92.5(4) . . . . ?
Mg2 N3 C39 C38 -179.7(2) . . . . ?
Mg2 N3 C39 C38 -179.7(2) 7_565 . . . ?
Mg2 N3 C39 C40 1.4(4) . . . . ?
Mg2 N3 C39 C40 1.4(4) 7_565 . . . ?
Mg2 N3 C41A C42A 84.1(10) 7_565 . . . ?
Mg2 N3 C41A C42A 84.1(10) . . . . ?
Mg2 N3 C41A C46A -96.0(12) . . . . ?
Mg2 N3 C41A C46A -96.0(12) 7_565 . . . ?
Mg2 N3 C41 C42 91.3(9) 7_565 . . . ?
Mg2 N3 C41 C42 91.3(9) . . . . ?
Mg2 N3 C41 C46 -83.0(7) 7_565 . . . ?
Mg2 N3 C41 C46 -83.0(7) . . . . ?
N1 C2 C3 C4 0.000(1) . . . . ?
N1 C6 C7 C8 -172.9(5) . . . . ?
N1 C6 C7 C12 8.6(9) . . . . ?
N1 C6 C11 C17 -11.3(8) . . . . ?
N1 C6 C11 C10 174.6(6) . . . . ?
N2 C22 C27 C33 8.6(7) . . . . ?
N2 C22 C27 C26 -173.5(4) . . . . ?
N2 C22 C23 C24 172.7(4) . . . . ?
N2 C22 C23 C28 -5.4(9) . . . . ?
N3 C39 C40 C39 -0.4(6) . . . 7_565 ?
N3 C41A C42A C43A 179.9(9) . . . . ?
N3 C41A C42A C47A -0.2(15) . . . . ?
N3 C41A C46A C45A 178.2(9) . . . . ?
N3 C41A C46A C52A -1.2(16) . . . . ?
N3 C41 C42 C43 -178.7(8) . . . . ?
N3 C41 C42 C47 4.6(14) . . . . ?
N3 C41 C46 C45 -179.6(7) . . . . ?
N3 C41 C46 C52 -2.5(12) . . . . ?
C1 C2 C3 C4 180.000(0) . . . . ?
C2 N1 C6 C7 -103.9(5) . . . . ?
C2 N1 C6 C11 83.7(6) . . . . ?
C2 C3 C4 N2 0.000(0) . . . . ?
C2 C3 C4 C5 180.000(0) . . . . ?
C4 N2 C22 C27 -107.3(3) . . . . ?
C4 N2 C22 C23 79.6(4) . . . . ?
C38 C39 C40 C39 -179.3(3) . . . 7_565 ?
C39 N3 C41A C42A -100.4(10) . . . . ?
C39 N3 C41A C46A 79.5(12) . . . . ?
C39 N3 C41 C42 -76.9(10) . . . . ?
C39 N3 C41 C46 108.8(7) . . . . ?
C41A N3 C39 C38 4.9(5) . . . . ?
C41A N3 C39 C40 -173.9(5) . . . . ?
C41A C42A C43A C44A 3.2(16) . . . . ?
C41A C42A C47A C48A -139.2(10) . . . . ?
C41A C42A C47A C50A 89.2(12) . . . . ?
C41A C46A C52A C53A -153.5(10) . . . . ?
C41A C46A C52A C55A 80.7(10) . . . . ?
C42A C41A C46A C45A -1.9(16) . . . . ?
C42A C41A C46A C52A 178.7(10) . . . . ?
C42A C43A C44A C45A -4.8(16) . . . . ?
C42A C47A C48A C49A 169.3(9) . . . . ?
C42A C47A C50A C51A -134.9(9) . . . . ?
C43A C42A C47A C48A 40.7(12) . . . . ?
C43A C42A C47A C50A -90.9(11) . . . . ?
C43A C44A C45A C46A 2.8(14) . . . . ?
C44A C45A C46A C41A 0.6(14) . . . . ?
C44A C45A C46A C52A 180.0(8) . . . . ?
C45A C46A C52A C53A 27.1(11) . . . . ?
C45A C46A C52A C55A -98.7(9) . . . . ?
C46A C41A C42A C43A -0.1(16) . . . . ?
C46A C41A C42A C47A 179.9(9) . . . . ?
C46A C52A C53A C54A 166.8(9) . . . . ?
C46A C52A C55A C56A 63.8(10) . . . . ?
C47A C42A C43A C44A -176.8(9) . . . . ?
C48A C47A C50A C51A 95.9(11) . . . . ?
C50A C47A C48A C49A -58.7(12) . . . . ?
C53A C52A C55A C56A -58.9(12) . . . . ?
C55A C52A C53A C54A -69.2(12) . . . . ?
C41 N3 C39 C38 -12.8(5) . . . . ?
C41 N3 C39 C40 168.4(4) . . . . ?
C41 C42 C43 C44 1.3(13) . . . . ?
C41 C42 C47 C48 -98.9(10) . . . . ?
C41 C42 C47 C50 130.2(8) . . . . ?
C41 C46 C52 C53 -84.2(10) . . . . ?
C41 C46 C52 C55 143.3(9) . . . . ?
C42 C41 C46 C45 6.3(14) . . . . ?
C42 C41 C46 C52 -176.6(8) . . . . ?
C42 C43 C44 C45 1.0(13) . . . . ?
C42 C47 C48 C49 -69.7(9) . . . . ?
C42 C47 C50 C51 -171.3(7) . . . . ?
C43 C42 C47 C48 84.6(9) . . . . ?
C43 C42 C47 C50 -46.3(11) . . . . ?
C43 C44 C45 C46 0.3(13) . . . . ?
C44 C45 C46 C41 -3.7(12) . . . . ?
C44 C45 C46 C52 179.1(7) . . . . ?
C45 C46 C52 C53 92.8(8) . . . . ?
C45 C46 C52 C55 -39.8(10) . . . . ?
C46 C41 C42 C43 -5.2(15) . . . . ?
C46 C41 C42 C47 178.1(9) . . . . ?
C46 C52 C53 C54 -61.4(11) . . . . ?
C46 C52 C55 C56 -168.1(7) . . . . ?
C47 C42 C43 C44 178.0(8) . . . . ?
C33 C27 C26 C25 177.8(7) . . . . ?
C48 C47 C50 C51 58.9(9) . . . . ?
C14 C13 C12 C15 -70.2(8) . . . . ?
C14 C13 C12 C7 63.1(8) . . . . ?
C50 C47 C48 C49 59.2(10) . . . . ?
C16 C15 C12 C13 -57.3(8) . . . . ?
C16 C15 C12 C7 168.6(6) . . . . ?
C18 C17 C20 C21 -68.0(11) . . . . ?
C18 C17 C11 C6 94.9(9) . . . . ?
C18 C17 C11 C10 -91.3(9) . . . . ?
C20 C17 C18 C19 -64.5(13) . . . . ?
C20 C17 C11 C6 -131.6(7) . . . . ?
C20 C17 C11 C10 42.2(11) . . . . ?
C53 C52 C55 C56 61.3(11) . . . . ?
C22 N2 C4 C3 -171.3(3) . . . . ?
C22 N2 C4 C5 8.7(3) . . . . ?
C22 C27 C26 C25 0.0 . . . . ?
C22 C23 C28 C31 -144.2(8) . . . . ?
C22 C23 C28 C29 78.2(11) . . . . ?
C27 C33 C34 C35 166.0(9) . . . . ?
C27 C33 C36 C37 58.0(10) . . . . ?
C27 C22 C23 C24 0.0 . . . . ?
C27 C22 C23 C28 -178.1(8) . . . . ?
C27 C26 C25 C24 0.0 . . . . ?
C26 C25 C24 C23 0.0 . . . . ?
C25 C24 C23 C22 0.0 . . . . ?
C25 C24 C23 C28 178.2(8) . . . . ?
C24 C23 C28 C31 37.7(10) . . . . ?
C24 C23 C28 C29 -99.9(7) . . . . ?
C23 C22 C27 C33 -177.9(7) . . . . ?
C23 C22 C27 C26 0.0 . . . . ?
C55 C52 C53 C54 70.8(12) . . . . ?
C6 N1 C2 C1 -8.1(4) . . . . ?
C6 N1 C2 C3 171.9(4) . . . . ?
C6 C7 C8 C9 0.8(10) . . . . ?
C6 C7 C12 C15 -144.6(6) . . . . ?
C6 C7 C12 C13 82.4(7) . . . . ?
C30 C29 C28 C31 -71.0(14) . . . . ?
C30 C29 C28 C23 61.1(11) . . . . ?
C7 C6 C11 C17 175.8(5) . . . . ?
C7 C6 C11 C10 1.7(11) . . . . ?
C7 C8 C9 C10 -0.8(11) . . . . ?
C32 C31 C28 C29 -70.8(16) . . . . ?
C32 C31 C28 C23 153.8(13) . . . . ?
C8 C7 C12 C15 36.8(9) . . . . ?
C8 C7 C12 C13 -96.1(7) . . . . ?
C8 C9 C10 C11 1.2(12) . . . . ?
C34 C33 C27 C22 -150.3(8) . . . . ?
C34 C33 C27 C26 31.8(9) . . . . ?
C34 C33 C36 C37 -71.2(11) . . . . ?
C9 C10 C11 C17 -175.6(7) . . . . ?
C9 C10 C11 C6 -1.6(11) . . . . ?
C36 C33 C27 C22 85.1(8) . . . . ?
C36 C33 C27 C26 -92.8(7) . . . . ?
C36 C33 C34 C35 -67.8(13) . . . . ?
C11 C17 C18 C19 66.1(12) . . . . ?
C11 C17 C20 C21 164.9(8) . . . . ?
C11 C6 C7 C8 -1.3(10) . . . . ?
C11 C6 C7 C12 -179.8(6) . . . . ?
C12 C7 C8 C9 179.4(6) . . . . ?

loop_
_exptl_oxdiff_crystal_face_indexfrac_h
_exptl_oxdiff_crystal_face_indexfrac_k
_exptl_oxdiff_crystal_face_indexfrac_l
_exptl_oxdiff_crystal_face_x
_exptl_oxdiff_crystal_face_y
_exptl_oxdiff_crystal_face_z
-2.5977 -4.4846 7.8002 -0.7541 -0.6451 -0.1228
2.4079 5.2012 -7.6597 0.7479 0.6399 0.1766
-3.4217 13.2878 2.3841 -0.0952 -0.0804 0.9922
13.4151 7.8417 2.1774 0.5840 -0.6834 0.4380
0.9999 -1.0005 -0.0018 0.0279 -0.0378 -0.0790
-2.0003 1.0012 0.0024 -0.0730 0.0742 0.0896
-3.1077 -13.5431 -1.9377 -0.2354 0.2764 -0.9318
16.6715 -1.2880 1.3574 0.6316 -0.7382 -0.2369
9.3488 7.5027 -5.3635 0.9358 0.1737 0.3067
5.4149 6.4259 -6.9297 0.8523 0.4631 0.2432
1.9983 -1.0027 -2.0032 0.2164 0.1140 -0.1298
-2.0018 0.0008 -0.9992 -0.0185 0.1671 0.0012
-16.4320 -1.6730 1.8028 -0.8987 0.4280 0.0953
-9.3370 -7.5095 5.3652 -0.9355 -0.1744 -0.3072
-3.4571 -13.3449 2.2305 -0.5467 -0.1025 -0.8310
-10.5140 5.3907 5.7218 -0.7909 -0.1465 0.5942
-0.0725 0.1425 8.3355 -0.5987 -0.7811 0.1775
16.3959 1.9682 -1.7779 0.9004 -0.4287 -0.0742
8.2538 -8.6202 -5.2335 0.5981 0.1785 -0.7813
9.5225 2.8778 -6.6786 0.9579 0.2845 -0.0377
-13.2280 -6.2333 3.6945 -0.9689 0.1267 -0.2124
-12.1377 7.4384 3.8497 -0.6943 0.0917 0.7138
-11.5967 -3.6737 -5.6938 -0.1778 0.9537 -0.2427
-15.9279 -4.8398 -0.2631 -0.7826 0.5994 -0.1679
